data_7022746
loop_
_publ_author_name
'Sim\~oes, Tatiana R G'
'Mambrini, Raquel V.'
'Reis, Daniella O.'
'Marinho, Maria V.'
'Ribeiro, Marcos A.'
'Pinheiro, Carlos B.'
'Ferrando-Soria, Jes\'us'
'D\'eniz, Mariadel'
'Ruiz-P\'erez, Catalina'
'Cangussu, Danielle'
'Stumpf, Humberto O.'
'Lloret, Francesc'
'Julve, Miguel'

_publ_section_title
;
 Copper(II) assembling with bis(2-pyridylcarbonyl)amidate and
 N,N'-2,2-phenylenebis(oxamate).
;
_journal_issue 16
_journal_name_full 'Dalton transactions (Cambridge, England : 2003)'
_journal_page_first 5778
_journal_page_last 5795
_journal_paper_doi 10.1039/c3dt32949f
_journal_volume 42
_journal_year 2013
_chemical_formula_sum 'C42 H44 Cu2 N6 O13'
_chemical_formula_weight 967.91
_chemical_name_systematic
;
?
;
_space_group_IT_number 15
_symmetry_cell_setting monoclinic
_symmetry_space_group_name_Hall '-C 2yc'
_symmetry_space_group_name_H-M 'C 1 2/c 1'
_atom_sites_solution_hydrogens geom
_atom_sites_solution_primary direct
_atom_sites_solution_secondary difmap
_audit_creation_method SHELXL-97
_cell_angle_alpha 90.00
_cell_angle_beta 134.242(4)
_cell_angle_gamma 90.00
_cell_formula_units_Z 4
_cell_length_a 28.5694(7)
_cell_length_b 10.23660(10)
_cell_length_c 20.1856(5)
_cell_measurement_temperature 293(2)
_cell_volume 4229.2(3)
_computing_cell_refinement
;
CrysAlisPro, Agilent Technologies,
Version 1.171.35.11 (release 16-05-2011 CrysAlis171 .NET)
(compiled May 16 2011,17:55:39)
;
_computing_data_collection
;
CrysAlisPro, Agilent Technologies,
Version 1.171.35.11 (release 16-05-2011 CrysAlis171 .NET)
(compiled May 16 2011,17:55:39)
;
_computing_data_reduction
;
CrysAlisPro, Agilent Technologies,
Version 1.171.35.11 (release 16-05-2011 CrysAlis171 .NET)
(compiled May 16 2011,17:55:39)
;
_computing_structure_refinement 'SHELXL-97 (Sheldrick, 1997)'
_computing_structure_solution 'SHELXS-97 (Sheldrick, 1997)'
_diffrn_ambient_temperature 293(2)
_diffrn_detector 'CCD plate'
_diffrn_detector_area_resol_mean 10.5953
_diffrn_measured_fraction_theta_full 0.976
_diffrn_measured_fraction_theta_max 0.976
_diffrn_measurement_device_type 'SuperNova, Dual, Cu at zero, Atlas'
_diffrn_measurement_method 'CCD rotation images, thick slices'
_diffrn_radiation_monochromator mirror
_diffrn_radiation_probe x-ray
_diffrn_radiation_source 'SuperNova (Cu) X-ray Source'
_diffrn_radiation_type CuK\a
_diffrn_radiation_wavelength 1.54184
_diffrn_reflns_av_R_equivalents 0.0133
_diffrn_reflns_av_sigmaI/netI 0.0117
_diffrn_reflns_limit_h_max 34
_diffrn_reflns_limit_h_min -33
_diffrn_reflns_limit_k_max 12
_diffrn_reflns_limit_k_min -12
_diffrn_reflns_limit_l_max 19
_diffrn_reflns_limit_l_min -24
_diffrn_reflns_number 12723
_diffrn_reflns_theta_full 73.50
_diffrn_reflns_theta_max 73.50
_diffrn_reflns_theta_min 4.32
_exptl_absorpt_coefficient_mu 1.867
_exptl_absorpt_correction_T_max 1.00000
_exptl_absorpt_correction_T_min 0.60333
_exptl_absorpt_correction_type multi-scan
_exptl_absorpt_process_details
;
CrysAlisPro, Agilent Technologies,
Version 1.171.35.21 (release 20-01-2012 CrysAlis171 .NET)
(compiled Jan 23 2012,18:06:46)
Empirical absorption correction using spherical harmonics,
implemented in SCALE3 ABSPACK scaling algorithm.
;
_exptl_crystal_colour Blue
_exptl_crystal_density_diffrn 1.520
_exptl_crystal_density_method 'not measured'
_exptl_crystal_description Prism
_exptl_crystal_F_000 2000
_exptl_crystal_size_max 0.51
_exptl_crystal_size_mid 0.38
_exptl_crystal_size_min 0.15
_refine_diff_density_max 0.376
_refine_diff_density_min -0.459
_refine_diff_density_rms 0.069
_refine_ls_extinction_method none
_refine_ls_goodness_of_fit_ref 1.044
_refine_ls_hydrogen_treatment constr
_refine_ls_matrix_type full
_refine_ls_number_parameters 288
_refine_ls_number_reflns 4151
_refine_ls_number_restraints 9
_refine_ls_restrained_S_all 1.044
_refine_ls_R_factor_all 0.0369
_refine_ls_R_factor_gt 0.0358
_refine_ls_shift/su_max 0.001
_refine_ls_shift/su_mean 0.000
_refine_ls_structure_factor_coef Fsqd
_refine_ls_weighting_details 'calc w=1/[\s^2^(Fo^2^)+(0.0620P)^2^+3.3223P] where P=(Fo^2^+2Fc^2^)/3'
_refine_ls_weighting_scheme calc
_refine_ls_wR_factor_gt 0.0994
_refine_ls_wR_factor_ref 0.1007
_reflns_number_gt 3955
_reflns_number_total 4151
_reflns_threshold_expression >2sigma(I)
_cod_data_source_file c3dt32949f.txt
_cod_data_source_block shelxl2
_cod_depositor_comments
;
The following automatic conversions were performed:

'_symmetry_cell_setting' value 'Monoclinic' changed to 'monoclinic'
according to /home/saulius/struct/CIF-dictionaries/cif_core.dic
dictionary named 'cif_core.dic' version 2.4.2 from 2011-04-26.

Automatic conversion script
Id: cif_fix_values 1891 2012-01-12 08:04:46Z andrius 
;
_cod_original_sg_symbol_H-M C2/c
_cod_database_code 7022746

loop_
_symmetry_equiv_pos_as_xyz
'x, y, z'
'-x, y, -z+1/2'
'x+1/2, y+1/2, z'
'-x+1/2, y+1/2, -z+1/2'
'-x, -y, -z'
'x, -y, z-1/2'
'-x+1/2, -y+1/2, -z'
'x+1/2, -y+1/2, z-1/2'

loop_
_atom_site_label
_atom_site_type_symbol
_atom_site_fract_x
_atom_site_fract_y
_atom_site_fract_z
_atom_site_U_iso_or_equiv
_atom_site_adp_type
_atom_site_occupancy
_atom_site_symmetry_multiplicity
_atom_site_calc_flag
_atom_site_refinement_flags
Cu1 Cu 0.087834(12) 0.20248(2) 0.975227(16) 0.03336(11) Uani 1 1 d .
N1 N 0.08950(7) 0.03408(14) 0.92549(10) 0.0369(3) Uani 1 1 d .
N2 N 0.08388(7) 0.08225(13) 1.04545(10) 0.0351(3) Uani 1 1 d .
N3 N 0.08901(7) 0.33406(14) 1.05011(10) 0.0372(3) Uani 1 1 d .
O3 O 0.09940(6) 0.31872(14) 0.91188(9) 0.0449(3) Uani 1 1 d .
O1W O -0.02749(7) 0.20820(16) 0.85507(11) 0.0590(4) Uani 1 1 d D
H1WA H -0.0359 0.2384 0.8087 0.089 Uiso 1 1 d RD
H1WB H -0.0484 0.1348 0.8407 0.089 Uiso 1 1 d RD
O1 O 0.07057(8) -0.13766(12) 1.05689(11) 0.0522(4) Uani 1 1 d .
O2 O 0.08128(9) 0.07551(14) 1.15753(11) 0.0610(4) Uani 1 1 d .
O4 O 0.20289(7) 0.33032(18) 1.04246(11) 0.0627(4) Uani 1 1 d .
C1 C 0.09301(10) 0.0187(2) 0.86327(13) 0.0459(4) Uani 1 1 d .
H1 H 0.0989 0.0919 0.8425 0.055 Uiso 1 1 calc R
C2 C 0.08814(12) -0.1023(2) 0.82892(15) 0.0568(5) Uani 1 1 d .
H2 H 0.0909 -0.1105 0.7859 0.068 Uiso 1 1 calc R
C3 C 0.07916(13) -0.2102(2) 0.85896(18) 0.0593(6) Uani 1 1 d .
H3 H 0.0750 -0.2925 0.8358 0.071 Uiso 1 1 calc R
C4 C 0.07627(11) -0.19554(19) 0.92444(16) 0.0503(5) Uani 1 1 d .
H4 H 0.0707 -0.2676 0.9464 0.060 Uiso 1 1 calc R
C5 C 0.08182(8) -0.07195(17) 0.95598(12) 0.0376(4) Uani 1 1 d .
C6 C 0.07844(8) -0.04740(16) 1.02640(12) 0.0363(3) Uani 1 1 d .
C7 C 0.08215(9) 0.13342(17) 1.10586(12) 0.0379(4) Uani 1 1 d .
C8 C 0.08265(9) 0.28067(16) 1.10428(12) 0.0370(4) Uani 1 1 d .
C9 C 0.07701(11) 0.3548(2) 1.15495(13) 0.0479(4) Uani 1 1 d .
H9 H 0.0722 0.3152 1.1914 0.058 Uiso 1 1 calc R
C10 C 0.07863(12) 0.4895(2) 1.15101(15) 0.0568(5) Uani 1 1 d .
H10 H 0.0743 0.5419 1.1841 0.068 Uiso 1 1 calc R
C11 C 0.08670(12) 0.5446(2) 1.09738(16) 0.0588(5) Uani 1 1 d .
H11 H 0.0888 0.6349 1.0946 0.071 Uiso 1 1 calc R
C12 C 0.09167(11) 0.46437(18) 1.04812(14) 0.0489(4) Uani 1 1 d .
H12 H 0.0971 0.5020 1.0119 0.059 Uiso 1 1 calc R
C13 C 0.15847(9) 0.35633(17) 0.96052(13) 0.0411(4) Uani 1 1 d .
C14 C 0.16811(10) 0.4318(2) 0.90577(15) 0.0548(5) Uani 1 1 d .
H14A H 0.1556 0.3758 0.8568 0.066 Uiso 1 1 calc R
H14B H 0.1386 0.5060 0.8767 0.066 Uiso 1 1 calc R
C15 C 0.23544(11) 0.4805(3) 0.95993(15) 0.0586(6) Uani 1 1 d .
H15A H 0.2652 0.4068 0.9877 0.070 Uiso 1 1 calc R
H15B H 0.2486 0.5360 1.0096 0.070 Uiso 1 1 calc R
C16 C 0.24091(9) 0.5570(2) 0.90135(14) 0.0478(4) Uani 1 1 d .
C17 C 0.25243(11) 0.4937(2) 0.85364(16) 0.0566(5) Uani 1 1 d .
H17 H 0.2559 0.4032 0.8564 0.068 Uiso 1 1 calc R
C18 C 0.25880(12) 0.5632(3) 0.80202(18) 0.0647(6) Uani 1 1 d .
H18 H 0.2665 0.5191 0.7701 0.078 Uiso 1 1 calc R
C19 C 0.25401(13) 0.6964(3) 0.79700(19) 0.0685(7) Uani 1 1 d .
H19 H 0.2592 0.7428 0.7629 0.082 Uiso 1 1 calc R
C20 C 0.24149(14) 0.7607(3) 0.8427(2) 0.0715(7) Uani 1 1 d .
H20 H 0.2380 0.8513 0.8396 0.086 Uiso 1 1 calc R
C21 C 0.23403(13) 0.6910(2) 0.89367(17) 0.0605(6) Uani 1 1 d G
H21 H 0.2243 0.7351 0.9231 0.073 Uiso 1 1 calc R
O2W O 0.33688(8) 0.3537(2) 1.20230(13) 0.0845(6) Uani 1 1 d D
H2WA H 0.2934 0.3585 1.1557 0.127 Uiso 1 1 d RD
H2WB H 0.3454 0.4000 1.2459 0.127 Uiso 1 1 d RD
O3W O 0.0000 0.4742(3) 0.7500 0.0880(9) Uani 1 2 d SD
H3WA H -0.0171 0.4142 0.7066 0.132 Uiso 0.50 1 d PRD
H3WB H -0.0344 0.5005 0.7404 0.132 Uiso 0.50 1 d PRD

loop_
_atom_site_aniso_label
_atom_site_aniso_U_11
_atom_site_aniso_U_22
_atom_site_aniso_U_33
_atom_site_aniso_U_23
_atom_site_aniso_U_13
_atom_site_aniso_U_12
Cu1 0.04268(17) 0.02986(16) 0.03803(16) 0.00279(8) 0.03200(14) -0.00203(8)
N1 0.0427(7) 0.0383(7) 0.0416(7) 0.0005(6) 0.0337(6) -0.0007(6)
N2 0.0489(8) 0.0280(6) 0.0430(7) 0.0035(5) 0.0375(7) 0.0011(6)
N3 0.0456(8) 0.0305(7) 0.0382(7) 0.0021(6) 0.0302(7) -0.0009(6)
O3 0.0463(7) 0.0488(7) 0.0456(7) 0.0083(6) 0.0342(6) -0.0058(5)
O1W 0.0485(8) 0.0680(10) 0.0536(8) 0.0055(7) 0.0330(7) -0.0061(6)
O1 0.0845(10) 0.0308(6) 0.0765(9) 0.0054(6) 0.0690(9) -0.0006(6)
O2 0.1137(13) 0.0410(7) 0.0690(9) 0.0053(7) 0.0788(10) -0.0002(8)
O4 0.0463(8) 0.0809(11) 0.0531(8) 0.0182(8) 0.0318(7) -0.0013(7)
C1 0.0538(10) 0.0531(11) 0.0463(9) -0.0015(8) 0.0407(9) -0.0019(8)
C2 0.0693(13) 0.0652(13) 0.0558(11) -0.0080(10) 0.0510(11) 0.0008(10)
C3 0.0781(15) 0.0493(12) 0.0662(14) -0.0089(9) 0.0562(13) 0.0037(10)
C4 0.0666(13) 0.0375(10) 0.0629(12) -0.0014(8) 0.0511(11) 0.0012(8)
C5 0.0421(8) 0.0353(9) 0.0447(9) 0.0005(7) 0.0337(8) 0.0008(6)
C6 0.0441(8) 0.0314(8) 0.0456(9) 0.0027(7) 0.0359(8) 0.0010(6)
C7 0.0492(9) 0.0338(9) 0.0396(8) 0.0028(7) 0.0343(8) 0.0005(7)
C8 0.0437(9) 0.0327(8) 0.0355(8) 0.0026(6) 0.0280(8) 0.0013(6)
C9 0.0648(12) 0.0432(10) 0.0434(9) 0.0012(8) 0.0406(9) 0.0043(8)
C10 0.0787(14) 0.0413(10) 0.0509(11) -0.0028(8) 0.0454(11) 0.0088(10)
C11 0.0811(15) 0.0306(9) 0.0618(12) 0.0005(8) 0.0488(12) 0.0029(9)
C12 0.0683(12) 0.0317(9) 0.0524(10) 0.0031(8) 0.0442(10) -0.0012(8)
C13 0.0437(9) 0.0387(9) 0.0460(9) 0.0078(7) 0.0332(8) 0.0023(7)
C14 0.0460(10) 0.0663(13) 0.0528(11) 0.0145(10) 0.0347(9) -0.0030(9)
C15 0.0513(11) 0.0741(15) 0.0512(11) 0.0084(10) 0.0360(10) -0.0110(10)
C16 0.0421(9) 0.0561(11) 0.0469(10) 0.0058(8) 0.0317(8) -0.0060(8)
C17 0.0602(12) 0.0549(12) 0.0688(13) 0.0059(10) 0.0502(11) 0.0005(9)
C18 0.0669(14) 0.0821(17) 0.0704(14) 0.0047(12) 0.0571(13) 0.0010(12)
C19 0.0731(15) 0.0824(18) 0.0688(15) 0.0177(12) 0.0564(14) -0.0047(12)
C20 0.0874(17) 0.0508(13) 0.0789(17) 0.0115(12) 0.0590(15) -0.0043(12)
C21 0.0729(15) 0.0622(14) 0.0586(13) -0.0006(10) 0.0504(12) -0.0026(10)
O2W 0.0529(9) 0.1146(17) 0.0671(11) -0.0252(11) 0.0349(9) -0.0014(10)
O3W 0.0655(15) 0.0670(16) 0.0706(16) 0.000 0.0251(13) 0.000

loop_
_atom_type_symbol
_atom_type_description
_atom_type_scat_dispersion_real
_atom_type_scat_dispersion_imag
_atom_type_scat_source
C C 0.0181 0.0091 'International Tables Vol C Tables 4.2.6.8 and 6.1.1.4'
H H 0.0000 0.0000 'International Tables Vol C Tables 4.2.6.8 and 6.1.1.4'
N N 0.0311 0.0180 'International Tables Vol C Tables 4.2.6.8 and 6.1.1.4'
O O 0.0492 0.0322 'International Tables Vol C Tables 4.2.6.8 and 6.1.1.4'
Cu Cu -1.9646 0.5888 'International Tables Vol C Tables 4.2.6.8 and 6.1.1.4'

loop_
_geom_angle_atom_site_label_1
_geom_angle_atom_site_label_2
_geom_angle_atom_site_label_3
_geom_angle
O3 Cu1 N2 175.22(6)
O3 Cu1 N3 99.44(7)
N2 Cu1 N3 81.63(6)
O3 Cu1 N1 97.05(6)
N2 Cu1 N1 81.64(6)
N3 Cu1 N1 163.10(6)
O3 Cu1 O1W 93.73(6)
N2 Cu1 O1W 90.88(6)
N3 Cu1 O1W 92.01(6)
N1 Cu1 O1W 90.60(6)
C1 N1 C5 118.67(16)
C1 N1 Cu1 127.80(13)
C5 N1 Cu1 113.37(11)
C7 N2 C6 124.12(14)
C7 N2 Cu1 117.92(11)
C6 N2 Cu1 117.79(11)
C12 N3 C8 118.21(16)
C12 N3 Cu1 128.15(13)
C8 N3 Cu1 113.53(12)
C13 O3 Cu1 114.72(11)
N1 C1 C2 122.07(19)
C3 C2 C1 119.13(19)
C2 C3 C4 119.27(19)
C5 C4 C3 118.42(19)
N1 C5 C4 122.41(17)
N1 C5 C6 115.84(15)
C4 C5 C6 121.74(17)
O1 C6 N2 128.61(16)
O1 C6 C5 120.38(16)
N2 C6 C5 111.00(14)
O2 C7 N2 128.13(17)
O2 C7 C8 120.80(16)
N2 C7 C8 111.07(14)
N3 C8 C9 122.38(17)
N3 C8 C7 115.62(15)
C9 C8 C7 122.00(16)
C8 C9 C10 118.86(19)
C11 C10 C9 119.0(2)
C12 C11 C10 118.93(19)
N3 C12 C11 122.59(19)
O4 C13 O3 122.72(17)
O4 C13 C14 123.42(17)
O3 C13 C14 113.83(16)
C15 C14 C13 115.66(17)
C14 C15 C16 112.62(17)
C17 C16 C21 118.3(2)
C17 C16 C15 120.5(2)
C21 C16 C15 121.2(2)
C18 C17 C16 120.6(2)
C19 C18 C17 120.9(2)
C18 C19 C20 119.3(2)
C19 C20 C21 120.1(2)
C16 C21 C20 120.8(2)

loop_
_geom_bond_atom_site_label_1
_geom_bond_atom_site_label_2
_geom_bond_distance
Cu1 O3 1.9364(12)
Cu1 N2 1.9391(13)
Cu1 N3 2.0073(15)
Cu1 N1 2.0121(15)
Cu1 O1W 2.3645(15)
N1 C1 1.337(2)
N1 C5 1.339(2)
N2 C7 1.360(2)
N2 C6 1.360(2)
N3 C12 1.338(2)
N3 C8 1.344(2)
O3 C13 1.284(2)
O1 C6 1.215(2)
O2 C7 1.215(2)
O4 C13 1.220(2)
C1 C2 1.378(3)
C2 C3 1.368(3)
C3 C4 1.389(3)
C4 C5 1.375(3)
C5 C6 1.511(2)
C7 C8 1.508(2)
C8 C9 1.370(3)
C9 C10 1.384(3)
C10 C11 1.376(3)
C11 C12 1.371(3)
C13 C14 1.523(3)
C14 C15 1.486(3)
C15 C16 1.514(3)
C16 C17 1.378(3)
C16 C21 1.379(3)
C17 C18 1.375(3)
C18 C19 1.367(4)
C19 C20 1.369(4)
C20 C21 1.385(3)

loop_
_geom_hbond_atom_site_label_D
_geom_hbond_atom_site_label_H
_geom_hbond_atom_site_label_A
_geom_hbond_distance_DH
_geom_hbond_distance_HA
_geom_hbond_distance_DA
_geom_hbond_angle_DHA
_geom_hbond_site_symmetry_A
O1W H1WB O2 0.87 2.36 3.212(2) 165.1 5_557
O1W H1WB O2W 0.87 2.40 2.873(2) 114.0 8_455
O2W H2WA O4 0.89 1.94 2.808(2) 164.8 .
O2W H2WB O2 0.87 2.39 3.065(3) 134.5 4_557
O3W H3WA O3 0.89 2.09 2.885(2) 149.3 2_556
